data_1530441
loop_
_publ_author_name
'Morss, L.R.'
'Fujino, T.'

_publ_section_title
;
 Preparation and crystal structures of plutonium(IV) hexachloro complexes,
 Rb2 Pu Cl6 and K2 Pu Cl6
;
_journal_name_full 'Journal of Solid State Chemistry'
_journal_page_first 338
_journal_page_last 352
_journal_volume 72
_journal_year 1988
_chemical_formula_sum 'Cl6 K2 Pu'
_chemical_name_systematic 'K2 Pu Cl6'
_space_group_IT_number 10
_symmetry_space_group_name_Hall '-P 2y'
_symmetry_space_group_name_H-M 'P 1 2/m 1'
_cell_angle_alpha 90
_cell_angle_beta 91.59
_cell_angle_gamma 90
_cell_formula_units_Z 2
_cell_length_a 7.218
_cell_length_b 7.611
_cell_length_c 10.208
_cell_volume 560.573
_citation_journal_id_ASTM JSSCBI
_cod_data_source_file Morss_JSSCBI_1988_1570.cif
_cod_data_source_block Cl6K2Pu1
_cod_original_cell_volume 560.5728
_cod_original_formula_sum 'Cl6 K2 Pu1'
_cod_database_code 1530441

loop_
_symmetry_equiv_pos_as_xyz
x,y,z
-x,y,-z
-x,-y,-z
x,-y,z

loop_
_atom_site_label
_atom_site_type_symbol
_atom_site_fract_x
_atom_site_fract_y
_atom_site_fract_z
_atom_site_occupancy
_atom_site_U_iso_or_equiv
K1 K+1 0.4913 0 0.2772 1 0.0
Cl2 Cl-1 0.5099 0.5 0.7519 1 0.0
Pu1 Pu+4 0 0 0 1 0.0
Cl1 Cl-1 0.0099 0 0.2519 1 0.0
Cl3 Cl-1 0.2278 0.2595 0 1 0.0
Cl4 Cl-1 0.7278 0.7595 0.5 1 0.0
Pu2 Pu+4 0.5 0.5 0.5 1 0.0
K2 K+1 -0.0088 0.5 0.7772 1 0.0
